data_7110168
loop_
_publ_author_name
'Soumya Jyoti Singha Roy'
'Santanu Mukherjee'

_publ_section_title
;
 Enantioselective desymmetrization of prochiral 1,3-dinitropropanes via
 organocatalytic allylic alkylation
;
_journal_name_full Chem.Commun.
_journal_page_first 121
_journal_paper_doi 10.1039/c3cc47645f
_journal_volume 50
_journal_year 2013
_chemical_formula_moiety 'C19 H20 N2 O6 S'
_chemical_formula_sum 'C19 H20 N2 O6 S'
_chemical_formula_weight 404.44
_chemical_name_systematic
;
 ?
;
_space_group_IT_number 4
_symmetry_cell_setting monoclinic
_symmetry_space_group_name_Hall 'P 2yb'
_symmetry_space_group_name_H-M 'P 1 21 1'
_atom_sites_solution_hydrogens geom
_atom_sites_solution_primary direct
_atom_sites_solution_secondary difmap
_audit_creation_method SHELXL-97
_cell_angle_alpha 90.00
_cell_angle_beta 98.095(7)
_cell_angle_gamma 90.00
_cell_formula_units_Z 2
_cell_length_a 9.9605(13)
_cell_length_b 7.5342(10)
_cell_length_c 12.8020(16)
_cell_measurement_reflns_used 3224
_cell_measurement_temperature 100(2)
_cell_measurement_theta_max 24.98
_cell_measurement_theta_min 1.6
_cell_volume 951.1(2)
_computing_cell_refinement 'Bruker saint'
_computing_data_collection 'Bruker kappa Apex-II ccd'
_computing_data_reduction 'Bruker saint'
_computing_molecular_graphics ORTEP-III
_computing_publication_material WinGXv1.80.05
_computing_structure_refinement 'SHELXL-97 (Sheldrick, 2008)'
_computing_structure_solution SHELXS-97
_diffrn_ambient_temperature 100(2)
_diffrn_detector_area_resol_mean 0.3
_diffrn_measured_fraction_theta_full 1.000
_diffrn_measured_fraction_theta_max 1.000
_diffrn_measurement_device_type 'Bruker APEX-II CCD'
_diffrn_measurement_method '\f and \w scans'
_diffrn_radiation_monochromator graphite
_diffrn_radiation_source 'fine-focus sealed tube'
_diffrn_radiation_type MoK\a
_diffrn_radiation_wavelength 0.71073
_diffrn_reflns_av_R_equivalents 0.0383
_diffrn_reflns_av_unetI/netI 0.0379
_diffrn_reflns_limit_h_max 11
_diffrn_reflns_limit_h_min -11
_diffrn_reflns_limit_k_max 8
_diffrn_reflns_limit_k_min -8
_diffrn_reflns_limit_l_max 15
_diffrn_reflns_limit_l_min -15
_diffrn_reflns_number 10576
_diffrn_reflns_theta_full 24.98
_diffrn_reflns_theta_max 24.98
_diffrn_reflns_theta_min 1.61
_exptl_absorpt_coefficient_mu 0.210
_exptl_absorpt_correction_T_max 0.9888
_exptl_absorpt_correction_T_min 0.9791
_exptl_absorpt_correction_type empirical
_exptl_absorpt_process_details SADABS
_exptl_crystal_colour colorless
_exptl_crystal_density_diffrn 1.412
_exptl_crystal_density_method 'not measured'
_exptl_crystal_description rectangular
_exptl_crystal_F_000 424.0
_exptl_crystal_size_max 0.10
_exptl_crystal_size_mid 0.08
_exptl_crystal_size_min 0.06
_refine_diff_density_max 0.702
_refine_diff_density_min -0.424
_refine_diff_density_rms 0.061
_refine_ls_abs_structure_details 'Flack H D (1983), Acta Cryst. A39, 876-881'
_refine_ls_abs_structure_Flack -0.02(11)
_refine_ls_extinction_method none
_refine_ls_goodness_of_fit_ref 0.781
_refine_ls_hydrogen_treatment mixed
_refine_ls_matrix_type full
_refine_ls_number_parameters 248
_refine_ls_number_reflns 3224
_refine_ls_number_restraints 1
_refine_ls_restrained_S_all 0.781
_refine_ls_R_factor_all 0.0466
_refine_ls_R_factor_gt 0.0428
_refine_ls_shift/su_max 0.000
_refine_ls_shift/su_mean 0.000
_refine_ls_structure_factor_coef Fsqd
_refine_ls_weighting_details 'calc w=1/[\s^2^(Fo^2^)+(0.1214P)^2^+1.0038P] where P=(Fo^2^+2Fc^2^)/3'
_refine_ls_weighting_scheme calc
_refine_ls_wR_factor_gt 0.1257
_refine_ls_wR_factor_ref 0.1299
_reflns_number_gt 3015
_reflns_number_total 3224
_reflns_threshold_expression >2\s(I)
_cod_data_source_file c3cc47645f.txt
_cod_data_source_block 3ka
_cod_original_sg_symbol_H-M 'P 21'
_cod_database_code 7110168

loop_
_symmetry_equiv_pos_as_xyz
'x, y, z'
'-x, y+1/2, -z'

loop_
_atom_site_label
_atom_site_type_symbol
_atom_site_fract_x
_atom_site_fract_y
_atom_site_fract_z
_atom_site_U_iso_or_equiv
_atom_site_adp_type
_atom_site_occupancy
_atom_site_symmetry_multiplicity
_atom_site_calc_flag
_atom_site_refinement_flags
S1 S 0.28850(8) 0.72973(14) 0.39113(7) 0.0368(3) Uani 1 1 d .
C9 C 0.3529(3) 0.4745(4) 0.7569(2) 0.0158(6) Uani 1 1 d .
C7 C 0.1595(3) 0.5397(4) 0.8485(2) 0.0155(6) Uani 1 1 d .
H7 H 0.2058 0.4644 0.8986 0.019 Uiso 1 1 calc R
C8 C 0.2267(3) 0.5761(4) 0.7666(2) 0.0156(6) Uani 1 1 d .
O3 O 0.4626(2) 0.8775(3) 0.79364(17) 0.0253(5) Uani 1 1 d .
O4 O 0.2839(2) 1.0460(3) 0.77575(17) 0.0236(5) Uani 1 1 d .
C18 C 0.1560(5) 0.6618(5) 0.3029(3) 0.0405(10) Uani 1 1 d .
H18 H 0.1644 0.5893 0.2454 0.049 Uiso 1 1 calc R
O6 O 0.1935(2) 1.2658(3) 0.45133(17) 0.0246(5) Uani 1 1 d .
C1 C -0.2248(3) 0.6890(4) 0.9347(2) 0.0231(7) Uani 1 1 d .
H1 H -0.3073 0.7218 0.9550 0.028 Uiso 1 1 calc R
C2 C -0.1218(3) 0.6219(5) 1.0086(2) 0.0246(7) Uani 1 1 d .
H2 H -0.1361 0.6070 1.0783 0.029 Uiso 1 1 calc R
C3 C 0.0024(3) 0.5771(4) 0.9784(2) 0.0210(7) Uani 1 1 d .
H3 H 0.0712 0.5330 1.0283 0.025 Uiso 1 1 calc R
C4 C 0.0254(3) 0.5977(4) 0.8732(2) 0.0175(6) Uani 1 1 d .
C12 C 0.1819(3) 0.7038(4) 0.6773(2) 0.0173(6) Uani 1 1 d .
H12A H 0.1103 0.7786 0.6972 0.021 Uiso 1 1 calc R
H12B H 0.1441 0.6363 0.6156 0.021 Uiso 1 1 calc R
C13 C 0.2959(3) 0.8228(4) 0.6479(2) 0.0153(6) Uani 1 1 d .
H13 H 0.3677 0.7483 0.6259 0.018 Uiso 1 1 calc R
C14 C 0.2446(3) 0.9536(4) 0.5581(2) 0.0147(6) Uani 1 1 d .
H14 H 0.1711 1.0245 0.5803 0.018 Uiso 1 1 calc R
C19 C 0.3599(3) 1.0791(4) 0.5396(2) 0.0154(6) Uani 1 1 d .
H19A H 0.3981 1.1324 0.6061 0.018 Uiso 1 1 calc R
H19B H 0.4309 1.0116 0.5132 0.018 Uiso 1 1 calc R
N2 N 0.3121(2) 1.2222(4) 0.46272(18) 0.0164(5) Uani 1 1 d .
O5 O 0.3986(2) 1.2910(3) 0.41526(16) 0.0235(5) Uani 1 1 d .
C17 C 0.0369(3) 0.7250(5) 0.3255(3) 0.0360(9) Uani 1 1 d .
H17 H -0.0454 0.6986 0.2846 0.043 Uiso 1 1 calc R
C15 C 0.1890(3) 0.8524(4) 0.4606(2) 0.0172(6) Uani 1 1 d .
O2 O 0.42022(19) 0.4206(3) 0.84900(15) 0.0176(4) Uani 1 1 d .
C10 C 0.5463(3) 0.3249(4) 0.8424(2) 0.0192(6) Uani 1 1 d .
H10A H 0.6115 0.4026 0.8159 0.023 Uiso 1 1 calc R
H10B H 0.5294 0.2246 0.7948 0.023 Uiso 1 1 calc R
C11 C 0.6007(3) 0.2616(5) 0.9519(2) 0.0268(7) Uani 1 1 d .
H11A H 0.6840 0.1983 0.9502 0.040 Uiso 1 1 calc R
H11B H 0.5356 0.1844 0.9771 0.040 Uiso 1 1 calc R
H11C H 0.6170 0.3619 0.9983 0.040 Uiso 1 1 calc R
O1 O 0.3897(2) 0.4437(3) 0.67180(16) 0.0200(5) Uani 1 1 d .
C6 C -0.2037(3) 0.7069(5) 0.8308(2) 0.0226(6) Uani 1 1 d .
H6 H -0.2732 0.7497 0.7811 0.027 Uiso 1 1 calc R
C5 C -0.0795(3) 0.6615(4) 0.7997(2) 0.0198(7) Uani 1 1 d .
H5 H -0.0668 0.6739 0.7295 0.024 Uiso 1 1 calc R
N1 N 0.3521(2) 0.9250(3) 0.74624(19) 0.0148(5) Uani 1 1 d .
C16 C 0.0458(2) 0.8309(3) 0.41305(18) 0.0060(5) Uiso 1 1 d .
H16 H -0.0278 0.8821 0.4390 0.007 Uiso 1 1 calc R

loop_
_atom_site_aniso_label
_atom_site_aniso_U_11
_atom_site_aniso_U_22
_atom_site_aniso_U_33
_atom_site_aniso_U_23
_atom_site_aniso_U_13
_atom_site_aniso_U_12
S1 0.0241(4) 0.0514(6) 0.0343(5) -0.0158(4) 0.0020(3) 0.0019(4)
C9 0.0215(16) 0.0093(14) 0.0156(14) 0.0019(11) -0.0010(11) -0.0035(12)
C7 0.0141(14) 0.0165(14) 0.0152(13) 0.0003(11) -0.0009(10) 0.0001(12)
C8 0.0148(14) 0.0150(14) 0.0159(13) -0.0003(11) -0.0016(10) -0.0048(12)
O3 0.0180(11) 0.0320(13) 0.0230(11) 0.0011(9) -0.0069(9) -0.0009(10)
O4 0.0236(11) 0.0243(12) 0.0238(11) -0.0046(9) 0.0066(9) 0.0014(10)
C18 0.068(3) 0.030(2) 0.0200(16) -0.0063(14) -0.0041(16) -0.0034(19)
O6 0.0141(11) 0.0272(13) 0.0327(12) 0.0095(10) 0.0037(9) 0.0033(9)
C1 0.0158(14) 0.0197(17) 0.0355(17) -0.0051(14) 0.0096(12) -0.0059(13)
C2 0.0272(17) 0.0247(17) 0.0244(15) -0.0032(13) 0.0125(13) -0.0040(14)
C3 0.0232(15) 0.0202(16) 0.0197(15) -0.0004(13) 0.0035(12) -0.0021(13)
C4 0.0175(14) 0.0139(14) 0.0215(14) -0.0010(11) 0.0041(11) -0.0017(12)
C12 0.0118(13) 0.0177(15) 0.0219(14) 0.0034(12) 0.0002(10) 0.0013(12)
C13 0.0089(13) 0.0167(14) 0.0197(14) -0.0003(12) -0.0001(10) 0.0030(12)
C14 0.0103(13) 0.0149(14) 0.0187(13) 0.0016(12) 0.0011(10) -0.0006(11)
C19 0.0124(13) 0.0150(15) 0.0180(13) 0.0009(12) -0.0005(10) 0.0015(12)
N2 0.0127(12) 0.0182(13) 0.0182(11) 0.0012(10) 0.0015(9) -0.0015(11)
O5 0.0188(11) 0.0262(12) 0.0265(11) 0.0077(9) 0.0068(9) -0.0047(9)
C17 0.0276(17) 0.033(2) 0.0413(19) 0.0162(17) -0.0156(15) -0.0138(17)
C15 0.0134(14) 0.0180(15) 0.0195(14) 0.0069(12) -0.0006(11) -0.0017(12)
O2 0.0123(10) 0.0217(11) 0.0181(10) 0.0009(8) 0.0001(8) 0.0026(9)
C10 0.0124(14) 0.0217(16) 0.0237(14) -0.0001(13) 0.0028(11) 0.0030(12)
C11 0.0186(15) 0.0321(19) 0.0297(16) 0.0068(14) 0.0028(12) 0.0087(14)
O1 0.0223(11) 0.0190(11) 0.0192(10) 0.0000(9) 0.0050(8) 0.0034(9)
C6 0.0137(14) 0.0230(16) 0.0308(16) -0.0047(13) 0.0022(11) -0.0033(13)
C5 0.0157(14) 0.0248(17) 0.0193(14) 0.0002(12) 0.0038(11) -0.0046(12)
N1 0.0129(12) 0.0147(12) 0.0174(11) 0.0026(10) 0.0036(9) -0.0014(11)

loop_
_atom_type_symbol
_atom_type_description
_atom_type_scat_dispersion_real
_atom_type_scat_dispersion_imag
_atom_type_scat_source
C C 0.0033 0.0016 'International Tables Vol C Tables 4.2.6.8 and 6.1.1.4'
H H 0.0000 0.0000 'International Tables Vol C Tables 4.2.6.8 and 6.1.1.4'
N N 0.0061 0.0033 'International Tables Vol C Tables 4.2.6.8 and 6.1.1.4'
O O 0.0106 0.0060 'International Tables Vol C Tables 4.2.6.8 and 6.1.1.4'
S S 0.1246 0.1234 'International Tables Vol C Tables 4.2.6.8 and 6.1.1.4'

loop_
_geom_angle_atom_site_label_1
_geom_angle_atom_site_label_2
_geom_angle_atom_site_label_3
_geom_angle
C18 S1 C15 93.25(18)
O1 C9 O2 123.6(3)
O1 C9 C8 122.3(3)
O2 C9 C8 114.0(2)
C8 C7 C4 131.9(3)
C8 C7 H7 114.1
C4 C7 H7 114.1
C7 C8 C9 118.5(3)
C7 C8 C12 126.2(3)
C9 C8 C12 115.2(2)
C17 C18 S1 112.2(3)
C17 C18 H18 123.9
S1 C18 H18 123.9
C6 C1 C2 119.6(3)
C6 C1 H1 120.2
C2 C1 H1 120.2
C3 C2 C1 120.0(3)
C3 C2 H2 120.0
C1 C2 H2 120.0
C2 C3 C4 120.8(3)
C2 C3 H3 119.6
C4 C3 H3 119.6
C5 C4 C3 118.6(3)
C5 C4 C7 124.9(3)
C3 C4 C7 116.4(3)
C8 C12 C13 114.0(2)
C8 C12 H12A 108.7
C13 C12 H12A 108.7
C8 C12 H12B 108.7
C13 C12 H12B 108.7
H12A C12 H12B 107.6
N1 C13 C14 109.8(2)
N1 C13 C12 107.0(2)
C14 C13 C12 112.1(2)
N1 C13 H13 109.3
C14 C13 H13 109.3
C12 C13 H13 109.3
C15 C14 C13 109.9(2)
C15 C14 C19 112.4(2)
C13 C14 C19 109.4(2)
C15 C14 H14 108.4
C13 C14 H14 108.4
C19 C14 H14 108.4
N2 C19 C14 111.8(2)
N2 C19 H19A 109.3
C14 C19 H19A 109.3
N2 C19 H19B 109.3
C14 C19 H19B 109.3
H19A C19 H19B 107.9
O6 N2 O5 124.1(3)
O6 N2 C19 119.3(2)
O5 N2 C19 116.6(2)
C18 C17 C16 115.1(3)
C18 C17 H17 122.4
C16 C17 H17 122.4
C16 C15 C14 128.3(3)
C16 C15 S1 109.0(2)
C14 C15 S1 122.6(2)
C9 O2 C10 115.3(2)
O2 C10 C11 107.5(2)
O2 C10 H10A 110.2
C11 C10 H10A 110.2
O2 C10 H10B 110.2
C11 C10 H10B 110.2
H10A C10 H10B 108.5
C10 C11 H11A 109.5
C10 C11 H11B 109.5
H11A C11 H11B 109.5
C10 C11 H11C 109.5
H11A C11 H11C 109.5
H11B C11 H11C 109.5
C5 C6 C1 120.8(3)
C5 C6 H6 119.6
C1 C6 H6 119.6
C6 C5 C4 120.2(3)
C6 C5 H5 119.9
C4 C5 H5 119.9
O4 N1 O3 124.0(2)
O4 N1 C13 118.5(2)
O3 N1 C13 117.5(2)
C17 C16 C15 110.4(3)
C17 C16 H16 124.8
C15 C16 H16 124.8

loop_
_geom_bond_atom_site_label_1
_geom_bond_atom_site_label_2
_geom_bond_distance
S1 C18 1.691(4)
S1 C15 1.695(3)
C9 O1 1.220(4)
C9 O2 1.335(4)
C9 C8 1.491(4)
C7 C8 1.349(4)
C7 C4 1.481(4)
C7 H7 0.9300
C8 C12 1.513(4)
O3 N1 1.233(3)
O4 N1 1.228(3)
C18 C17 1.347(6)
C18 H18 0.9300
O6 N2 1.215(3)
C1 C6 1.382(4)
C1 C2 1.389(5)
C1 H1 0.9300
C2 C3 1.390(5)
C2 H2 0.9300
C3 C4 1.406(4)
C3 H3 0.9300
C4 C5 1.389(4)
C12 C13 1.536(4)
C12 H12A 0.9700
C12 H12B 0.9700
C13 N1 1.514(4)
C13 C14 1.545(4)
C13 H13 0.9800
C14 C15 1.500(4)
C14 C19 1.532(4)
C14 H14 0.9800
C19 N2 1.492(4)
C19 H19A 0.9700
C19 H19B 0.9700
N2 O5 1.237(3)
C17 C16 1.369(5)
C17 H17 0.9300
C15 C16 1.479(4)
O2 C10 1.461(3)
C10 C11 1.508(4)
C10 H10A 0.9700
C10 H10B 0.9700
C11 H11A 0.9600
C11 H11B 0.9600
C11 H11C 0.9600
C6 C5 1.396(4)
C6 H6 0.9300
C5 H5 0.9300
C16 H16 0.9300

loop_
_geom_torsion_atom_site_label_1
_geom_torsion_atom_site_label_2
_geom_torsion_atom_site_label_3
_geom_torsion_atom_site_label_4
_geom_torsion
C4 C7 C8 C9 -171.0(3)
C4 C7 C8 C12 4.6(5)
O1 C9 C8 C7 150.3(3)
O2 C9 C8 C7 -29.4(4)
O1 C9 C8 C12 -25.8(4)
O2 C9 C8 C12 154.5(2)
C15 S1 C18 C17 -1.7(3)
C6 C1 C2 C3 1.5(5)
C1 C2 C3 C4 -0.4(5)
C2 C3 C4 C5 -0.9(5)
C2 C3 C4 C7 -177.8(3)
C8 C7 C4 C5 21.1(6)
C8 C7 C4 C3 -162.2(3)
C7 C8 C12 C13 136.5(3)
C9 C8 C12 C13 -47.8(3)
C8 C12 C13 N1 -58.3(3)
C8 C12 C13 C14 -178.7(2)
N1 C13 C14 C15 180.0(2)
C12 C13 C14 C15 -61.3(3)
N1 C13 C14 C19 56.1(3)
C12 C13 C14 C19 174.9(2)
C15 C14 C19 N2 64.5(3)
C13 C14 C19 N2 -173.2(2)
C14 C19 N2 O6 25.0(4)
C14 C19 N2 O5 -156.0(2)
S1 C18 C17 C16 0.5(4)
C13 C14 C15 C16 107.8(3)
C19 C14 C15 C16 -130.2(3)
C13 C14 C15 S1 -68.0(3)
C19 C14 C15 S1 54.1(3)
C18 S1 C15 C16 2.3(2)
C18 S1 C15 C14 178.7(3)
O1 C9 O2 C10 1.9(4)
C8 C9 O2 C10 -178.4(2)
C9 O2 C10 C11 -175.1(3)
C2 C1 C6 C5 -1.2(5)
C1 C6 C5 C4 -0.1(5)
C3 C4 C5 C6 1.2(5)
C7 C4 C5 C6 177.8(3)
C14 C13 N1 O4 48.6(3)
C12 C13 N1 O4 -73.3(3)
C14 C13 N1 O3 -133.4(2)
C12 C13 N1 O3 104.7(3)
C18 C17 C16 C15 1.2(4)
C14 C15 C16 C17 -178.6(3)
S1 C15 C16 C17 -2.4(3)
